data_7704467
loop_
_publ_author_name
'H\"ammer, Matthias'
'Janka, Oliver'
'B\"onnighausen, Judith'
'Klenner, Steffen'
'P\"ottgen, Rainer'
'H\"oppe, Henning A'

_publ_section_title
;
 On the phosphors Na<sub>5</sub>M(WO<sub>4</sub>)<sub>4</sub> (M = Y,
 La-Nd, Sm-Lu, Bi) - crystal structures, thermal decomposition, and
 optical and magnetic properties.
;
_journal_issue 24
_journal_name_full 'Dalton transactions (Cambridge, England : 2003)'
_journal_page_first 8209
_journal_page_last 8225
_journal_paper_doi 10.1039/d0dt00782j
_journal_volume 49
_journal_year 2020
_chemical_formula_moiety 'Na5 O16 Nd1 W4'
_chemical_formula_structural 'Na5 Nd (W O4)4'
_chemical_formula_sum 'Na5 Nd O16 W4'
_chemical_formula_weight 1250.59
_chemical_name_systematic 'pentasodium neodymium tetratungstate'
_space_group_crystal_system tetragonal
_space_group_IT_number 88
_space_group_name_Hall '-I 4ad'
_space_group_name_H-M_alt 'I 41/a :2'
_audit_creation_method SHELXL-2014/7
_audit_update_record
;
2020-02-27 deposited with the CCDC.	2020-05-20 downloaded from the CCDC.
;
_cell_angle_alpha 90
_cell_angle_beta 90
_cell_angle_gamma 90
_cell_formula_units_Z 4
_cell_length_a 11.5589(4)
_cell_length_b 11.5589(4)
_cell_length_c 11.4722(4)
_cell_measurement_reflns_used 13470
_cell_measurement_temperature 295(2)
_cell_measurement_theta_max 33.497
_cell_measurement_theta_min 2.501
_cell_volume 1532.78(9)
_computing_structure_refinement 'SHELXL-2014/7 (Sheldrick, 2014)'
_diffrn_ambient_temperature 295(2)
_diffrn_measured_fraction_theta_full 1.000
_diffrn_measured_fraction_theta_max 1.000
_diffrn_measurement_device_type 'D8 Venture Bruker'
_diffrn_measurement_method 'generic phi and omega scans'
_diffrn_radiation_type MoK\a
_diffrn_radiation_wavelength 0.71073
_diffrn_reflns_av_R_equivalents 0.0560
_diffrn_reflns_av_unetI/netI 0.0294
_diffrn_reflns_Laue_measured_fraction_full 1.000
_diffrn_reflns_Laue_measured_fraction_max 1.000
_diffrn_reflns_limit_h_max 16
_diffrn_reflns_limit_h_min -17
_diffrn_reflns_limit_k_max 17
_diffrn_reflns_limit_k_min -16
_diffrn_reflns_limit_l_max 17
_diffrn_reflns_limit_l_min -17
_diffrn_reflns_number 13470
_diffrn_reflns_point_group_measured_fraction_full 1.000
_diffrn_reflns_point_group_measured_fraction_max 1.000
_diffrn_reflns_theta_full 25.242
_diffrn_reflns_theta_max 33.497
_diffrn_reflns_theta_min 2.501
_exptl_absorpt_coefficient_mu 33.456
_exptl_absorpt_correction_type multi-scan
_exptl_absorpt_process_details
; 
 multi-scan absorption correction using SADABS 
(G. M. Sheldrick, (1996). SADABS. Program for Empirical 
Absorption Correction. University of G\"ottingen, Germany.)
;
_exptl_crystal_colour colourless
_exptl_crystal_density_diffrn 5.419
_exptl_crystal_description block
_exptl_crystal_F_000 2156
_exptl_crystal_size_max 0.04
_exptl_crystal_size_mid 0.04
_exptl_crystal_size_min 0.03
_exptl_transmission_factor_max 0.7472
_exptl_transmission_factor_min 0.5281
_refine_diff_density_max 1.081
_refine_diff_density_min -1.183
_refine_diff_density_rms 0.282
_refine_ls_extinction_coef 0.000051(9)
_refine_ls_extinction_expression Fc^*^=kFc[1+0.001xFc^2^\l^3^/sin(2\q)]^-1/4^
_refine_ls_extinction_method 'SHELXL-2014/7 (Sheldrick 2014'
_refine_ls_goodness_of_fit_ref 1.038
_refine_ls_hydrogen_treatment undef
_refine_ls_matrix_type full
_refine_ls_number_parameters 60
_refine_ls_number_reflns 1504
_refine_ls_number_restraints 0
_refine_ls_restrained_S_all 1.038
_refine_ls_R_factor_all 0.0322
_refine_ls_R_factor_gt 0.0216
_refine_ls_shift/su_max 0.000
_refine_ls_shift/su_mean 0.000
_refine_ls_structure_factor_coef Fsqd
_refine_ls_weighting_details 'w=1/[\s^2^(Fo^2^)+(0.0142P)^2^] where P=(Fo^2^+2Fc^2^)/3'
_refine_ls_weighting_scheme calc
_refine_ls_wR_factor_gt 0.0351
_refine_ls_wR_factor_ref 0.0362
_reflns_Friedel_coverage 0.000
_reflns_number_gt 1277
_reflns_number_total 1504
_reflns_threshold_expression 'I > 2\s(I)'
_cod_data_source_file d0dt00782j2.cif
_cod_data_source_block Na5Nd(WO4)4
_cod_depositor_comments 'Adding full bibliography for 7704452--7704470.cif.'
_cod_original_cell_volume 1532.78(12)
_cod_original_sg_symbol_H-M 'I 41/a'
_cod_database_code 7704467
_shelx_shelxl_version_number 2014/7
_shelx_space_group_comment
;
The symmetry employed for this shelxl refinement is uniquely defined
by the following loop, which should always be used as a source of
symmetry information in preference to the above space-group names.
They are only intended as comments.
;

loop_
_space_group_symop_operation_xyz
'x, y, z'
'-x+1/2, -y, z+1/2'
'-y+3/4, x+1/4, z+1/4'
'y+3/4, -x+3/4, z+3/4'
'x+1/2, y+1/2, z+1/2'
'-x+1, -y+1/2, z+1'
'-y+5/4, x+3/4, z+3/4'
'y+5/4, -x+5/4, z+5/4'
'-x, -y, -z'
'x-1/2, y, -z-1/2'
'y-3/4, -x-1/4, -z-1/4'
'-y-3/4, x-3/4, -z-3/4'
'-x+1/2, -y+1/2, -z+1/2'
'x, y+1/2, -z'
'y-1/4, -x+1/4, -z+1/4'
'-y-1/4, x-1/4, -z-1/4'

loop_
_atom_site_label
_atom_site_type_symbol
_atom_site_fract_x
_atom_site_fract_y
_atom_site_fract_z
_atom_site_U_iso_or_equiv
_atom_site_adp_type
_atom_site_occupancy
_atom_site_site_symmetry_order
_atom_site_calc_flag
_atom_site_refinement_flags_posn
_atom_site_refinement_flags_adp
_atom_site_refinement_flags_occupancy
_atom_site_disorder_assembly
_atom_site_disorder_group
Nd1 Nd 1.0000 0.7500 -0.1250 0.00692(8) Uani 1 4 d S T P . .
W1 W 0.68128(2) 0.34550(2) 0.11031(2) 0.00826(5) Uani 1 1 d . . . . .
Na1 Na 0.79542(14) 0.12884(15) -0.09329(16) 0.0155(3) Uani 1 1 d . . . . .
Na2 Na 0.5000 0.2500 -0.1250 0.0273(9) Uani 1 4 d S T P . .
O1 O 0.6494(3) 0.2215(2) 0.0255(2) 0.0151(6) Uani 1 1 d . . . . .
O2 O 0.6794(3) 0.4653(3) 0.0163(2) 0.0155(6) Uani 1 1 d . . . . .
O3 O 0.5613(2) 0.3646(2) 0.2068(2) 0.0123(6) Uani 1 1 d . . . . .
O4 O 0.8165(2) 0.3354(3) 0.1874(2) 0.0121(6) Uani 1 1 d . . . . .

loop_
_atom_site_aniso_label
_atom_site_aniso_U_11
_atom_site_aniso_U_22
_atom_site_aniso_U_33
_atom_site_aniso_U_23
_atom_site_aniso_U_13
_atom_site_aniso_U_12
Nd1 0.00661(11) 0.00661(11) 0.00753(18) 0.000 0.000 0.000
W1 0.00771(8) 0.00793(8) 0.00914(7) 0.00046(5) -0.00001(5) -0.00010(5)
Na1 0.0143(9) 0.0164(9) 0.0159(8) -0.0021(6) -0.0024(6) -0.0004(7)
Na2 0.0318(14) 0.0318(14) 0.0184(19) 0.000 0.000 0.000
O1 0.0152(15) 0.0145(15) 0.0157(15) -0.0044(11) 0.0006(11) -0.0004(12)
O2 0.0209(16) 0.0149(15) 0.0106(13) 0.0036(11) 0.0008(11) 0.0011(13)
O3 0.0127(14) 0.0121(14) 0.0120(13) 0.0018(11) 0.0023(10) 0.0021(11)
O4 0.0076(13) 0.0169(15) 0.0117(13) -0.0027(11) 0.0005(10) -0.0001(11)

loop_
_atom_type_symbol
_atom_type_description
_atom_type_scat_dispersion_real
_atom_type_scat_dispersion_imag
_atom_type_scat_source
O O 0.0106 0.0060 'International Tables Vol C Tables 4.2.6.8 and 6.1.1.4'
Na Na 0.0362 0.0249 'International Tables Vol C Tables 4.2.6.8 and 6.1.1.4'
Nd Nd -0.1943 3.0179 'International Tables Vol C Tables 4.2.6.8 and 6.1.1.4'
W W -0.8490 6.8722 'International Tables Vol C Tables 4.2.6.8 and 6.1.1.4'

loop_
_geom_angle_atom_site_label_1
_geom_angle_atom_site_label_2
_geom_angle_atom_site_label_3
_geom_angle
_geom_angle_site_symmetry_1
_geom_angle_site_symmetry_3
_geom_angle_publ_flag
O3 Nd1 O3 128.50(8) 2_664 15_665 ?
O3 Nd1 O3 128.50(8) 2_664 12_766 ?
O3 Nd1 O3 75.82(13) 15_665 12_766 ?
O3 Nd1 O3 75.82(13) 2_664 5_554 ?
O3 Nd1 O3 128.50(8) 15_665 5_554 ?
O3 Nd1 O3 128.50(8) 12_766 5_554 ?
O3 Nd1 O4 144.84(9) 2_664 4_564 ?
O3 Nd1 O4 78.57(9) 15_665 4_564 ?
O3 Nd1 O4 74.70(9) 12_766 4_564 ?
O3 Nd1 O4 69.17(9) 5_554 4_564 ?
O3 Nd1 O4 69.17(9) 2_664 7_544 ?
O3 Nd1 O4 74.70(9) 15_665 7_544 ?
O3 Nd1 O4 78.57(9) 12_766 7_544 ?
O3 Nd1 O4 144.84(9) 5_554 7_544 ?
O4 Nd1 O4 145.96(12) 4_564 7_544 ?
O3 Nd1 O4 74.70(9) 2_664 14 ?
O3 Nd1 O4 144.84(9) 15_665 14 ?
O3 Nd1 O4 69.17(9) 12_766 14 ?
O3 Nd1 O4 78.57(9) 5_554 14 ?
O4 Nd1 O4 94.92(4) 4_564 14 ?
O4 Nd1 O4 94.92(4) 7_544 14 ?
O3 Nd1 O4 78.57(9) 2_664 9_765 ?
O3 Nd1 O4 69.17(9) 15_665 9_765 ?
O3 Nd1 O4 144.84(9) 12_766 9_765 ?
O3 Nd1 O4 74.70(9) 5_554 9_765 ?
O4 Nd1 O4 94.92(4) 4_564 9_765 ?
O4 Nd1 O4 94.92(3) 7_544 9_765 ?
O4 Nd1 O4 145.96(12) 14 9_765 ?
O3 Nd1 Na1 156.90(7) 2_664 9_765 ?
O3 Nd1 Na1 39.94(7) 15_665 9_765 ?
O3 Nd1 Na1 72.78(7) 12_766 9_765 ?
O3 Nd1 Na1 98.22(7) 5_554 9_765 ?
O4 Nd1 Na1 38.72(7) 4_564 9_765 ?
O4 Nd1 Na1 112.70(7) 7_544 9_765 ?
O4 Nd1 Na1 126.63(7) 14 9_765 ?
O4 Nd1 Na1 78.33(7) 9_765 9_765 ?
O3 Nd1 Na1 39.94(7) 2_664 7_544 ?
O3 Nd1 Na1 98.22(7) 15_665 7_544 ?
O3 Nd1 Na1 156.90(7) 12_766 7_544 ?
O3 Nd1 Na1 72.78(7) 5_554 7_544 ?
O4 Nd1 Na1 126.63(7) 4_564 7_544 ?
O4 Nd1 Na1 78.33(7) 7_544 7_544 ?
O4 Nd1 Na1 112.70(7) 14 7_544 ?
O4 Nd1 Na1 38.72(7) 9_765 7_544 ?
Na1 Nd1 Na1 116.98(3) 9_765 7_544 ?
O3 Nd1 Na1 72.78(7) 2_664 4_564 ?
O3 Nd1 Na1 156.90(7) 15_665 4_564 ?
O3 Nd1 Na1 98.22(7) 12_766 4_564 ?
O3 Nd1 Na1 39.94(7) 5_554 4_564 ?
O4 Nd1 Na1 78.33(7) 4_564 4_564 ?
O4 Nd1 Na1 126.63(7) 7_544 4_564 ?
O4 Nd1 Na1 38.72(7) 14 4_564 ?
O4 Nd1 Na1 112.70(7) 9_765 4_564 ?
Na1 Nd1 Na1 116.98(3) 9_765 4_564 ?
Na1 Nd1 Na1 95.32(6) 7_544 4_564 ?
O3 Nd1 Na1 98.22(7) 2_664 14 ?
O3 Nd1 Na1 72.78(7) 15_665 14 ?
O3 Nd1 Na1 39.94(7) 12_766 14 ?
O3 Nd1 Na1 156.90(7) 5_554 14 ?
O4 Nd1 Na1 112.70(7) 4_564 14 ?
O4 Nd1 Na1 38.72(7) 7_544 14 ?
O4 Nd1 Na1 78.33(7) 14 14 ?
O4 Nd1 Na1 126.63(7) 9_765 14 ?
Na1 Nd1 Na1 95.32(6) 9_765 14 ?
Na1 Nd1 Na1 116.98(3) 7_544 14 ?
Na1 Nd1 Na1 116.98(3) 4_564 14 ?
O2 W1 O1 107.35(13) . . ?
O2 W1 O3 105.87(13) . . ?
O1 W1 O3 106.20(13) . . ?
O2 W1 O4 111.35(13) . . ?
O1 W1 O4 113.46(13) . . ?
O3 W1 O4 112.14(12) . . ?
O2 W1 Na1 40.55(10) . 14 ?
O1 W1 Na1 142.82(10) . 14 ?
O3 W1 Na1 102.07(10) . 14 ?
O4 W1 Na1 76.31(10) . 14 ?
O2 W1 Na1 148.64(10) . 3_545 ?
O1 W1 Na1 41.99(10) . 3_545 ?
O3 W1 Na1 82.93(10) . 3_545 ?
O4 W1 Na1 91.86(10) . 3_545 ?
Na1 W1 Na1 168.15(4) 14 3_545 ?
O2 W1 Na2 76.90(9) . . ?
O1 W1 Na2 38.46(9) . . ?
O3 W1 Na2 92.93(9) . . ?
O4 W1 Na2 148.90(9) . . ?
Na1 W1 Na2 117.44(3) 14 . ?
Na1 W1 Na2 72.57(3) 3_545 . ?
O2 W1 Na1 98.73(10) . . ?
O1 W1 Na1 34.19(10) . . ?
O3 W1 Na1 139.21(10) . . ?
O4 W1 Na1 87.50(9) . . ?
Na1 W1 Na1 117.56(3) 14 . ?
Na1 W1 Na1 60.19(4) 3_545 . ?
Na2 W1 Na1 61.42(3) . . ?
O2 Na1 O4 143.06(12) 11_665 12_756 ?
O2 Na1 O1 109.63(12) 11_665 . ?
O4 Na1 O1 96.62(12) 12_756 . ?
O2 Na1 O3 129.44(13) 11_665 7_544 ?
O4 Na1 O3 80.57(10) 12_756 7_544 ?
O1 Na1 O3 77.31(11) . 7_544 ?
O2 Na1 O2 82.31(8) 11_665 14_545 ?
O4 Na1 O2 79.27(11) 12_756 14_545 ?
O1 Na1 O2 76.07(11) . 14_545 ?
O3 Na1 O2 144.25(12) 7_544 14_545 ?
O2 Na1 O1 76.91(11) 11_665 4_554 ?
O4 Na1 O1 86.72(11) 12_756 4_554 ?
O1 Na1 O1 160.94(11) . 4_554 ?
O3 Na1 O1 84.78(10) 7_544 4_554 ?
O2 Na1 O1 122.95(11) 14_545 4_554 ?
O2 Na1 W1 61.92(8) 11_665 14_545 ?
O4 Na1 W1 88.68(8) 12_756 14_545 ?
O1 Na1 W1 100.41(9) . 14_545 ?
O3 Na1 W1 168.61(9) 7_544 14_545 ?
O2 Na1 W1 27.40(7) 14_545 14_545 ?
O1 Na1 W1 98.42(8) 4_554 14_545 ?
O2 Na1 W1 101.88(9) 11_665 4_554 ?
O4 Na1 W1 59.30(8) 12_756 4_554 ?
O1 Na1 W1 147.82(9) . 4_554 ?
O3 Na1 W1 77.76(8) 7_544 4_554 ?
O2 Na1 W1 115.43(9) 14_545 4_554 ?
O1 Na1 W1 27.67(7) 4_554 4_554 ?
W1 Na1 W1 100.00(4) 14_545 4_554 ?
O2 Na1 Na1 42.34(8) 11_665 4_554 ?
O4 Na1 Na1 105.82(9) 12_756 4_554 ?
O1 Na1 Na1 151.02(9) . 4_554 ?
O3 Na1 Na1 123.79(10) 7_544 4_554 ?
O2 Na1 Na1 90.13(8) 14_545 4_554 ?
O1 Na1 Na1 41.60(8) 4_554 4_554 ?
W1 Na1 Na1 62.76(3) 14_545 4_554 ?
W1 Na1 Na1 61.17(5) 4_554 4_554 ?
O2 Na1 Na1 112.44(10) 11_665 3_545 ?
O4 Na1 Na1 69.27(7) 12_756 3_545 ?
O1 Na1 Na1 44.47(9) . 3_545 ?
O3 Na1 Na1 106.37(8) 7_544 3_545 ?
O2 Na1 Na1 38.47(7) 14_545 3_545 ?
O1 Na1 Na1 150.85(9) 4_554 3_545 ?
W1 Na1 Na1 65.87(4) 14_545 3_545 ?
W1 Na1 Na1 127.10(4) 4_554 3_545 ?
Na1 Na1 Na1 128.50(4) 4_554 3_545 ?
O2 Na1 W1 127.34(9) 11_665 . ?
O4 Na1 W1 86.35(8) 12_756 . ?
O1 Na1 W1 24.31(7) . . ?
O3 Na1 W1 53.75(7) 7_544 . ?
O2 Na1 W1 95.67(8) 14_545 . ?
O1 Na1 W1 138.53(9) 4_554 . ?
W1 Na1 W1 122.21(5) 14_545 . ?
W1 Na1 W1 125.16(5) 4_554 . ?
Na1 Na1 W1 167.34(5) 4_554 . ?
Na1 Na1 W1 58.64(4) 3_545 . ?
O2 Na1 Na2 69.75(8) 11_665 . ?
O4 Na1 Na2 136.41(10) 12_756 . ?
O1 Na1 Na2 41.03(7) . . ?
O3 Na1 Na2 95.15(8) 7_544 . ?
O2 Na1 Na2 79.91(8) 14_545 . ?
O1 Na1 Na2 136.43(9) 4_554 . ?
W1 Na1 Na2 90.05(4) 14_545 . ?
W1 Na1 Na2 162.08(6) 4_554 . ?
Na1 Na1 Na2 112.09(4) 4_554 . ?
Na1 Na1 Na2 70.57(5) 3_545 . ?
W1 Na1 Na2 58.25(3) . . ?
O1 Na2 O1 91.06(13) 11_665 16_655 ?
O1 Na2 O1 119.39(7) 11_665 6_554 ?
O1 Na2 O1 119.39(7) 16_655 6_554 ?
O1 Na2 O1 119.39(7) 11_665 . ?
O1 Na2 O1 119.39(7) 16_655 . ?
O1 Na2 O1 91.06(13) 6_554 . ?
O1 Na2 W1 26.56(7) 11_665 11_665 ?
O1 Na2 W1 80.86(7) 16_655 11_665 ?
O1 Na2 W1 145.10(7) 6_554 11_665 ?
O1 Na2 W1 103.48(6) . 11_665 ?
O1 Na2 W1 103.48(6) 11_665 6_554 ?
O1 Na2 W1 145.10(7) 16_655 6_554 ?
O1 Na2 W1 26.56(7) 6_554 6_554 ?
O1 Na2 W1 80.86(7) . 6_554 ?
W1 Na2 W1 124.406(4) 11_665 6_554 ?
O1 Na2 W1 80.86(7) 11_665 16_655 ?
O1 Na2 W1 26.56(7) 16_655 16_655 ?
O1 Na2 W1 103.48(6) 6_554 16_655 ?
O1 Na2 W1 145.10(7) . 16_655 ?
W1 Na2 W1 82.524(6) 11_665 16_655 ?
W1 Na2 W1 124.406(4) 6_554 16_655 ?
O1 Na2 W1 145.10(7) 11_665 . ?
O1 Na2 W1 103.48(6) 16_655 . ?
O1 Na2 W1 80.86(7) 6_554 . ?
O1 Na2 W1 26.56(7) . . ?
W1 Na2 W1 124.406(4) 11_665 . ?
W1 Na2 W1 82.524(6) 6_554 . ?
W1 Na2 W1 124.407(3) 16_655 . ?
O1 Na2 Na1 40.12(7) 11_665 11_665 ?
O1 Na2 Na1 128.84(7) 16_655 11_665 ?
O1 Na2 Na1 85.83(7) 6_554 11_665 ?
O1 Na2 Na1 102.13(7) . 11_665 ?
W1 Na2 Na1 60.34(3) 11_665 11_665 ?
W1 Na2 Na1 64.56(3) 6_554 11_665 ?
W1 Na2 Na1 110.33(3) 16_655 11_665 ?
W1 Na2 Na1 125.25(3) . 11_665 ?
O1 Na2 Na1 128.84(7) 11_665 16_655 ?
O1 Na2 Na1 40.12(7) 16_655 16_655 ?
O1 Na2 Na1 102.13(7) 6_554 16_655 ?
O1 Na2 Na1 85.83(7) . 16_655 ?
W1 Na2 Na1 110.33(3) 11_665 16_655 ?
W1 Na2 Na1 125.25(3) 6_554 16_655 ?
W1 Na2 Na1 60.34(3) 16_655 16_655 ?
W1 Na2 Na1 64.56(3) . 16_655 ?
Na1 Na2 Na1 168.74(6) 11_665 16_655 ?
O1 Na2 Na1 102.13(7) 11_665 6_554 ?
O1 Na2 Na1 85.83(7) 16_655 6_554 ?
O1 Na2 Na1 40.12(7) 6_554 6_554 ?
O1 Na2 Na1 128.84(7) . 6_554 ?
W1 Na2 Na1 125.25(3) 11_665 6_554 ?
W1 Na2 Na1 60.34(3) 6_554 6_554 ?
W1 Na2 Na1 64.56(3) 16_655 6_554 ?
W1 Na2 Na1 110.33(3) . 6_554 ?
Na1 Na2 Na1 90.551(5) 11_665 6_554 ?
Na1 Na2 Na1 90.552(5) 16_655 6_554 ?
O1 Na2 Na1 85.83(7) 11_665 . ?
O1 Na2 Na1 102.13(7) 16_655 . ?
O1 Na2 Na1 128.84(7) 6_554 . ?
O1 Na2 Na1 40.12(7) . . ?
W1 Na2 Na1 64.56(3) 11_665 . ?
W1 Na2 Na1 110.33(3) 6_554 . ?
W1 Na2 Na1 125.25(3) 16_655 . ?
W1 Na2 Na1 60.34(3) . . ?
Na1 Na2 Na1 90.551(5) 11_665 . ?
Na1 Na2 Na1 90.552(5) 16_655 . ?
Na1 Na2 Na1 168.74(6) 6_554 . ?
W1 O1 Na1 121.50(15) . . ?
W1 O1 Na2 114.98(13) . . ?
Na1 O1 Na2 98.85(11) . . ?
W1 O1 Na1 110.34(13) . 3_545 ?
Na1 O1 Na1 93.93(11) . 3_545 ?
Na2 O1 Na1 115.49(12) . 3_545 ?
W1 O2 Na1 148.72(17) . 16_655 ?
W1 O2 Na1 112.05(14) . 14 ?
Na1 O2 Na1 99.18(11) 16_655 14 ?
W1 O3 Na1 125.56(14) . 8_454 ?
W1 O3 Nd1 130.28(14) . 5_445 ?
Na1 O3 Nd1 99.64(11) 8_454 5_445 ?
W1 O4 Na1 126.68(14) . 15_665 ?
W1 O4 Nd1 129.43(13) . 9_765 ?
Na1 O4 Nd1 101.05(11) 15_665 9_765 ?

loop_
_geom_bond_atom_site_label_1
_geom_bond_atom_site_label_2
_geom_bond_distance
_geom_bond_site_symmetry_2
_geom_bond_publ_flag
Nd1 O3 2.445(3) 2_664 ?
Nd1 O3 2.445(3) 15_665 ?
Nd1 O3 2.445(3) 12_766 ?
Nd1 O3 2.445(3) 5_554 ?
Nd1 O4 2.447(3) 4_564 ?
Nd1 O4 2.447(3) 7_544 ?
Nd1 O4 2.447(3) 14 ?
Nd1 O4 2.447(3) 9_765 ?
Nd1 Na1 3.7181(17) 9_765 ?
Nd1 Na1 3.7181(17) 7_544 ?
Nd1 Na1 3.7181(17) 4_564 ?
Nd1 Na1 3.7181(17) 14 ?
W1 O2 1.756(3) . ?
W1 O1 1.772(3) . ?
W1 O3 1.788(3) . ?
W1 O4 1.800(3) . ?
W1 Na1 3.5362(17) 14 ?
W1 Na1 3.5774(17) 3_545 ?
W1 Na2 3.59117(18) . ?
W1 Na1 3.6699(17) . ?
Na1 O2 2.291(3) 11_665 ?
Na1 O4 2.370(3) 12_756 ?
Na1 O1 2.419(3) . ?
Na1 O3 2.421(3) 7_544 ?
Na1 O2 2.480(3) 14_545 ?
Na1 O1 2.552(3) 4_554 ?
Na1 W1 3.5362(17) 14_545 ?
Na1 W1 3.5774(17) 4_554 ?
Na1 Na1 3.6349(15) 4_554 ?
Na1 Na1 3.6349(15) 3_545 ?
Na1 Na2 3.7087(17) . ?
Na2 O1 2.464(3) 11_665 ?
Na2 O1 2.464(3) 16_655 ?
Na2 O1 2.464(3) 6_554 ?
Na2 O1 2.464(3) . ?
Na2 W1 3.59114(18) 11_665 ?
Na2 W1 3.59114(18) 6_554 ?
Na2 W1 3.59114(18) 16_655 ?
Na2 Na1 3.7086(17) 11_665 ?
Na2 Na1 3.7086(17) 16_655 ?
Na2 Na1 3.7086(17) 6_554 ?
O1 Na1 2.552(3) 3_545 ?
O2 Na1 2.291(3) 16_655 ?
O2 Na1 2.480(3) 14 ?
O3 Na1 2.421(3) 8_454 ?
O3 Nd1 2.445(3) 5_445 ?
O4 Na1 2.370(3) 15_665 ?
O4 Nd1 2.447(3) 9_765 ?
